data_7113476
loop_
_publ_author_name
'Zhang, Lin-Ping'
'Lu, Wen-Jie'
'Mak, Thomas C. W.'

_publ_section_title
;
 Controlled crystallization of mixed-ligand complexes of
 1,3-bis(4-pyridyl)propane-N,N'-dioxide with metal(ii) thiocyanates:
 isostructurality in coordination networks bearing different mono- and
 di-nuclear nodes
;
_journal_issue 22
_journal_name_full 'Chemical Communications'
_journal_page_first 2830
_journal_page_last 2831
_journal_paper_doi 10.1039/b307604k
_journal_year 2003
_chemical_formula_sum 'C28 H28 Co N6 O4 S2'
_chemical_formula_weight 635.61
_space_group_IT_number 14
_symmetry_cell_setting monoclinic
_symmetry_space_group_name_Hall '-P 2ybc'
_symmetry_space_group_name_H-M 'P 1 21/c 1'
_atom_sites_solution_hydrogens geom
_atom_sites_solution_primary direct
_atom_sites_solution_secondary difmap
_audit_creation_method SHELXL-97
_cell_angle_alpha 90.00
_cell_angle_beta 98.24(3)
_cell_angle_gamma 90.00
_cell_formula_units_Z 2
_cell_length_a 6.9245(14)
_cell_length_b 22.460(5)
_cell_length_c 9.6878(19)
_cell_measurement_temperature 293(2)
_cell_volume 1491.1(5)
_computing_structure_refinement 'SHELXL-97 (Sheldrick, 1997)'
_computing_structure_solution 'SHELXS-97 (Sheldrick, 1990)'
_diffrn_ambient_temperature 293(2)
_diffrn_measured_fraction_theta_full 0.999
_diffrn_measured_fraction_theta_max 0.999
_diffrn_radiation_monochromator graphite
_diffrn_radiation_source 'fine-focus sealed tube'
_diffrn_radiation_type MoK\a
_diffrn_radiation_wavelength 0.71073
_diffrn_reflns_av_R_equivalents 0.0271
_diffrn_reflns_av_sigmaI/netI 0.0614
_diffrn_reflns_limit_h_max 8
_diffrn_reflns_limit_h_min 0
_diffrn_reflns_limit_k_max 26
_diffrn_reflns_limit_k_min 0
_diffrn_reflns_limit_l_max 11
_diffrn_reflns_limit_l_min -11
_diffrn_reflns_number 2860
_diffrn_reflns_theta_full 25.00
_diffrn_reflns_theta_max 25.00
_diffrn_reflns_theta_min 2.31
_exptl_absorpt_coefficient_mu 0.759
_exptl_absorpt_correction_T_max 1.0000
_exptl_absorpt_correction_T_min 0.9073
_exptl_absorpt_correction_type psi-scan
_exptl_crystal_colour red
_exptl_crystal_density_diffrn 1.416
_exptl_crystal_density_method 'not measured'
_exptl_crystal_description block
_exptl_crystal_F_000 658
_exptl_crystal_size_max 0.50
_exptl_crystal_size_mid 0.40
_exptl_crystal_size_min 0.40
_refine_diff_density_max 0.783
_refine_diff_density_min -0.566
_refine_diff_density_rms 0.064
_refine_ls_extinction_coef 0.0014(12)
_refine_ls_extinction_expression Fc^*^=kFc[1+0.001xFc^2^\l^3^/sin(2\q)]^-1/4^
_refine_ls_extinction_method SHELXL
_refine_ls_goodness_of_fit_ref 1.034
_refine_ls_hydrogen_treatment mixed
_refine_ls_matrix_type full
_refine_ls_number_parameters 188
_refine_ls_number_reflns 2633
_refine_ls_number_restraints 0
_refine_ls_restrained_S_all 1.034
_refine_ls_R_factor_all 0.0831
_refine_ls_R_factor_gt 0.0471
_refine_ls_shift/su_max 0.000
_refine_ls_shift/su_mean 0.000
_refine_ls_structure_factor_coef Fsqd
_refine_ls_weighting_details 'calc w=1/[\s^2^(Fo^2^)+(0.0516P)^2^+0.9451P] where P=(Fo^2^+2Fc^2^)/3'
_refine_ls_weighting_scheme calc
_refine_ls_wR_factor_gt 0.1176
_refine_ls_wR_factor_ref 0.1332
_reflns_number_gt 1873
_reflns_number_total 2633
_reflns_threshold_expression >2sigma(I)
_cod_data_source_file b307604k.txt
_cod_data_source_block compd5
_cod_depositor_comments
;
The following automatic conversions were performed:

'_symmetry_cell_setting' value 'Monoclinic' changed to 'monoclinic'
according to
/usr/data/users/saulius/automatic-downloads/retrospective/RSC/lib/dictionaries/cif_core.dic
dictionary named 'cif_core.dic' version 2.4.2 from
2011-04-26.

'_exptl_absorpt_correction_type' value 'PSI-SCAN'
changed to 'psi-scan' according to
/usr/data/users/saulius/automatic-downloads/retrospective/RSC/lib/dictionaries/cif_core.dic
dictionary named 'cif_core.dic' version 2.4.2 from 2011-04-26.

Automatic conversion script
Id: cif_fix_values 2281 2013-09-26 08:29:07Z andrius 
;
_cod_original_sg_symbol_H-M P2(1)/c
_cod_database_code 7113476

loop_
_symmetry_equiv_pos_as_xyz
'x, y, z'
'-x, y+1/2, -z+1/2'
'-x, -y, -z'
'x, -y-1/2, z-1/2'

loop_
_atom_site_label
_atom_site_type_symbol
_atom_site_fract_x
_atom_site_fract_y
_atom_site_fract_z
_atom_site_U_iso_or_equiv
_atom_site_adp_type
_atom_site_occupancy
_atom_site_symmetry_multiplicity
_atom_site_calc_flag
_atom_site_refinement_flags
Co1 Co 0.0000 0.5000 0.5000 0.0365(2) Uani 1 2 d S
O1 O 0.2462(4) 0.46773(10) 0.4210(3) 0.0520(7) Uani 1 1 d .
O2 O 0.1846(4) -0.03279(10) 0.1781(3) 0.0501(7) Uani 1 1 d .
N1 N 0.2912(4) 0.40994(13) 0.4173(3) 0.0436(7) Uani 1 1 d .
N2 N 0.2670(4) 0.00703(12) 0.2713(3) 0.0419(7) Uani 1 1 d .
C1 C 0.1556(6) 0.36948(17) 0.3683(4) 0.0534(10) Uani 1 1 d .
H1A H 0.0286 0.3816 0.3367 0.064 Uiso 1 1 calc R
C2 C 0.2039(6) 0.31033(18) 0.3646(5) 0.0579(11) Uani 1 1 d .
H2A H 0.1086 0.2828 0.3307 0.069 Uiso 1 1 calc R
C3 C 0.3921(6) 0.29093(17) 0.4105(4) 0.0483(10) Uani 1 1 d .
C4 C 0.5269(6) 0.33430(17) 0.4572(4) 0.0523(10) Uani 1 1 d .
H4A H 0.6555 0.3233 0.4875 0.063 Uiso 1 1 calc R
C5 C 0.4758(6) 0.39290(17) 0.4600(4) 0.0490(10) Uani 1 1 d .
H5A H 0.5696 0.4212 0.4918 0.059 Uiso 1 1 calc R
C6 C 0.4486(7) 0.22571(17) 0.4097(4) 0.0567(11) Uani 1 1 d .
H6A H 0.3624 0.2051 0.3375 0.068 Uiso 1 1 calc R
H6B H 0.5808 0.2222 0.3884 0.068 Uiso 1 1 calc R
C7 C 0.4361(10) 0.19729(18) 0.5482(5) 0.0782(16) Uani 1 1 d .
H7A H 0.2999 0.1938 0.5602 0.094 Uiso 1 1 calc R
H7B H 0.4992 0.2231 0.6215 0.094 Uiso 1 1 calc R
C8 C 0.5318(10) 0.13480(19) 0.5652(5) 0.0853(18) Uani 1 1 d .
H8A H 0.6681 0.1383 0.5535 0.102 Uiso 1 1 calc R
H8B H 0.5264 0.1206 0.6591 0.102 Uiso 1 1 calc R
C9 C 0.4355(8) 0.08953(17) 0.4628(4) 0.0571(12) Uani 1 1 d .
C10 C 0.5318(7) 0.06837(17) 0.3573(4) 0.0568(11) Uani 1 1 d .
H10A H 0.6563 0.0824 0.3503 0.068 Uiso 1 1 calc R
C11 C 0.4475(6) 0.02697(17) 0.2625(4) 0.0482(9) Uani 1 1 d .
H11A H 0.5152 0.0129 0.1928 0.058 Uiso 1 1 calc R
C12 C 0.1694(7) 0.02654(19) 0.3716(5) 0.0597(11) Uani 1 1 d .
H12A H 0.0441 0.0125 0.3763 0.072 Uiso 1 1 calc R
C13 C 0.2527(8) 0.0670(2) 0.4673(5) 0.0672(13) Uani 1 1 d .
H13A H 0.1835 0.0795 0.5375 0.081 Uiso 1 1 calc R
N3 N 0.0431(5) 0.57962(13) 0.4004(4) 0.0480(8) Uani 1 1 d .
C14 C 0.0559(5) 0.62085(17) 0.3331(5) 0.0526(10) Uani 1 1 d .
S1 S 0.0794(2) 0.67854(6) 0.2339(2) 0.1093(7) Uani 1 1 d .

loop_
_atom_site_aniso_label
_atom_site_aniso_U_11
_atom_site_aniso_U_22
_atom_site_aniso_U_33
_atom_site_aniso_U_23
_atom_site_aniso_U_13
_atom_site_aniso_U_12
Co1 0.0335(4) 0.0232(3) 0.0529(4) 0.0037(3) 0.0061(3) -0.0014(3)
O1 0.0473(15) 0.0263(13) 0.087(2) 0.0004(13) 0.0243(14) 0.0006(11)
O2 0.0560(16) 0.0296(13) 0.0601(16) -0.0053(12) -0.0078(13) 0.0020(12)
N1 0.0411(17) 0.0307(15) 0.062(2) 0.0002(14) 0.0170(15) 0.0000(13)
N2 0.0500(18) 0.0283(15) 0.0454(17) 0.0025(13) -0.0003(14) 0.0046(14)
C1 0.046(2) 0.040(2) 0.074(3) -0.007(2) 0.008(2) 0.0000(18)
C2 0.058(3) 0.039(2) 0.077(3) -0.016(2) 0.010(2) -0.0072(19)
C3 0.059(2) 0.034(2) 0.053(2) 0.0009(17) 0.0126(19) 0.0040(18)
C4 0.048(2) 0.042(2) 0.067(3) -0.0026(19) 0.006(2) 0.0075(18)
C5 0.045(2) 0.038(2) 0.064(3) -0.0031(18) 0.0101(19) -0.0002(17)
C6 0.073(3) 0.036(2) 0.062(3) -0.0031(19) 0.014(2) 0.007(2)
C7 0.149(5) 0.035(2) 0.049(3) -0.0094(19) 0.008(3) 0.000(3)
C8 0.155(5) 0.037(2) 0.052(3) -0.002(2) -0.022(3) 0.001(3)
C9 0.094(3) 0.031(2) 0.041(2) 0.0042(17) -0.007(2) 0.007(2)
C10 0.062(3) 0.041(2) 0.062(3) -0.002(2) -0.008(2) -0.0008(19)
C11 0.053(2) 0.041(2) 0.050(2) -0.0054(18) 0.0065(19) 0.0047(19)
C12 0.069(3) 0.051(2) 0.063(3) 0.003(2) 0.024(2) 0.001(2)
C13 0.104(4) 0.050(3) 0.050(3) -0.004(2) 0.023(3) 0.008(3)
N3 0.0489(19) 0.0299(16) 0.065(2) 0.0054(15) 0.0058(16) -0.0041(14)
C14 0.036(2) 0.036(2) 0.085(3) 0.013(2) 0.0035(19) -0.0015(17)
S1 0.0762(9) 0.0684(9) 0.1780(17) 0.0760(11) 0.0002(10) -0.0067(7)

loop_
_atom_type_symbol
_atom_type_description
_atom_type_scat_dispersion_real
_atom_type_scat_dispersion_imag
_atom_type_scat_source
C C 0.0033 0.0016 'International Tables Vol C Tables 4.2.6.8 and 6.1.1.4'
H H 0.0000 0.0000 'International Tables Vol C Tables 4.2.6.8 and 6.1.1.4'
N N 0.0061 0.0033 'International Tables Vol C Tables 4.2.6.8 and 6.1.1.4'
O O 0.0106 0.0060 'International Tables Vol C Tables 4.2.6.8 and 6.1.1.4'
S S 0.1246 0.1234 'International Tables Vol C Tables 4.2.6.8 and 6.1.1.4'
Co Co 0.3494 0.9721 'International Tables Vol C Tables 4.2.6.8 and 6.1.1.4'

loop_
_geom_angle_atom_site_label_1
_geom_angle_atom_site_label_2
_geom_angle_atom_site_label_3
_geom_angle
_geom_angle_site_symmetry_1
_geom_angle_site_symmetry_3
N3 Co1 N3 180.00(8) 3_566 .
N3 Co1 O1 92.89(11) 3_566 .
N3 Co1 O1 87.11(11) . .
N3 Co1 O1 87.11(11) 3_566 3_566
N3 Co1 O1 92.89(11) . 3_566
O1 Co1 O1 180.000(1) . 3_566
N3 Co1 O2 91.78(11) 3_566 4_566
N3 Co1 O2 88.22(11) . 4_566
O1 Co1 O2 89.44(11) . 4_566
O1 Co1 O2 90.56(11) 3_566 4_566
N3 Co1 O2 88.22(11) 3_566 2
N3 Co1 O2 91.78(11) . 2
O1 Co1 O2 90.56(11) . 2
O1 Co1 O2 89.44(11) 3_566 2
O2 Co1 O2 180.00(12) 4_566 2
N1 O1 Co1 123.4(2) . .
N2 O2 Co1 117.66(19) . 2_545
O1 N1 C5 119.0(3) . .
O1 N1 C1 120.8(3) . .
C5 N1 C1 120.2(3) . .
C12 N2 O2 119.9(3) . .
C12 N2 C11 120.7(3) . .
O2 N2 C11 119.4(3) . .
N1 C1 C2 120.2(4) . .
C1 C2 C3 121.2(4) . .
C4 C3 C2 116.4(4) . .
C4 C3 C6 121.4(4) . .
C2 C3 C6 122.3(4) . .
C5 C4 C3 121.5(4) . .
N1 C5 C4 120.5(4) . .
C7 C6 C3 111.0(3) . .
C6 C7 C8 113.7(4) . .
C9 C8 C7 113.5(4) . .
C13 C9 C10 116.3(4) . .
C13 C9 C8 123.5(5) . .
C10 C9 C8 120.2(5) . .
C11 C10 C9 121.5(4) . .
N2 C11 C10 119.5(4) . .
N2 C12 C13 120.3(4) . .
C12 C13 C9 121.8(4) . .
C14 N3 Co1 172.7(3) . .
N3 C14 S1 178.0(4) . .

loop_
_geom_bond_atom_site_label_1
_geom_bond_atom_site_label_2
_geom_bond_distance
_geom_bond_site_symmetry_2
Co1 N3 2.074(3) 3_566
Co1 N3 2.074(3) .
Co1 O1 2.095(2) .
Co1 O1 2.095(2) 3_566
Co1 O2 2.126(3) 4_566
Co1 O2 2.126(3) 2
O1 N1 1.337(4) .
O2 N2 1.339(4) .
O2 Co1 2.126(3) 2_545
N1 C5 1.341(5) .
N1 C1 1.343(5) .
N2 C12 1.335(5) .
N2 C11 1.342(5) .
C1 C2 1.372(5) .
C2 C3 1.385(6) .
C3 C4 1.380(6) .
C3 C6 1.517(5) .
C4 C5 1.364(5) .
C6 C7 1.500(6) .
C7 C8 1.551(6) .
C8 C9 1.507(6) .
C9 C13 1.370(7) .
C9 C10 1.382(6) .
C10 C11 1.377(5) .
C12 C13 1.365(6) .
N3 C14 1.144(5) .
C14 S1 1.635(4) .
